data_7718104
loop_
_publ_author_name
'Risi, Matthew C.'
'Atiga, Simeon'
'Christopher, Timothy D.'
'Henderson, William'
'Saunders, Graham C.'

_publ_section_title
;
 Diacylthioureas - an overlooked class of ligands; the coordination
 chemistry of diacylated thiourea with platinum(II), palladium(II) and
 gold(III).
;
_journal_issue 12
_journal_name_full 'Dalton transactions (Cambridge, England : 2003)'
_journal_page_first 4977
_journal_page_last 4989
_journal_paper_doi 10.1039/d4dt03390f
_journal_volume 54
_journal_year 2025
_chemical_formula_moiety 'C25 H26 Cl N2 O2 P Pt S'
_chemical_formula_sum 'C25 H26 Cl N2 O2 P Pt S'
_chemical_formula_weight 680.07
_space_group_crystal_system triclinic
_space_group_IT_number 2
_space_group_name_Hall '-P 1'
_space_group_name_H-M_alt 'P -1'
_symmetry_Int_Tables_number 2
_atom_sites_solution_primary iterative
_audit_creation_date 2024-11-19
_audit_creation_method
;
Olex2 1.2
(compiled 2018.05.29 svn.r3508 for OlexSys, GUI svn.r5506)
;
_audit_update_record
;
2024-12-05 deposited with the CCDC.	2025-02-14 downloaded from the CCDC.
;
_cell_angle_alpha 68.3323(13)
_cell_angle_beta 85.0689(11)
_cell_angle_gamma 81.4341(12)
_cell_formula_units_Z 2
_cell_length_a 9.69560(14)
_cell_length_b 11.01772(16)
_cell_length_c 12.69262(16)
_cell_measurement_reflns_used 28789
_cell_measurement_temperature 100.0(3)
_cell_measurement_theta_max 72.0670
_cell_measurement_theta_min 3.7290
_cell_volume 1245.30(3)
_computing_cell_refinement 'CrysAlisPro 1.171.43.98a (Rigaku OD, 2023)'
_computing_data_collection 'CrysAlisPro 1.171.43.98a (Rigaku OD, 2023)'
_computing_data_reduction 'CrysAlisPro 1.171.43.98a (Rigaku OD, 2023)'
_computing_molecular_graphics 'Olex2 (Dolomanov et al., 2009)'
_computing_publication_material 'Olex2 (Dolomanov et al., 2009)'
_computing_structure_refinement 'olex2.refine (Bourhis et al., 2015)'
_computing_structure_solution 'olex2.solve (Bourhis et al., 2015)'
_diffrn_ambient_environment N~2~
_diffrn_ambient_temperature 100.0(3)
_diffrn_detector 'Hybrid Pixel Array Detector'
_diffrn_detector_area_resol_mean 5.8140
_diffrn_detector_type 'Pilatus 200K'
_diffrn_measured_fraction_theta_full 0.9608
_diffrn_measured_fraction_theta_max 0.9608
_diffrn_measurement_details
;
List of Runs (angles in degrees, time in seconds):

  # Type    Start    End  Width  t~exp~   \w     \q     \k     \f   Frames
#--------------------------------------------------------------------------
  1  \w     23.00 109.00   0.50    0.17    --   97.33-111.00 150.00  172
  2  \w     51.00  76.00   0.50    0.17    --   97.33-111.00  60.00   50
  3  \w     82.00 107.00   0.50    0.17    --   97.33-111.00  60.00   50
  4  \w     64.00  97.00   0.50    0.17    --   97.33-111.00  90.00   66
  5  \w     66.00 109.00   0.50    0.17    --   97.33-111.00   0.00   86
  6  \w     53.00 108.00   0.50    0.17    --   97.33-111.00 -60.00  110
  7  \w     57.00 106.00   0.50    0.17    --   97.33 -95.00-180.00   98
  8  \w     18.00  84.00   0.50    0.10    --   47.23 -99.00-120.00  132
  9  \w     34.00  59.00   0.50    0.17    --   97.33-111.00   0.00   50
 10  \w     36.00  97.00   0.50    0.17    --   97.33 -95.00 150.00  122
 11  \w     30.00 103.00   0.50    0.17    --   97.33 -95.00 -60.00  146
 12  \w    -32.00  37.00   0.50    0.10    --   47.23 -35.00-137.00  138
 13  \w     25.00  50.00   0.50    0.17    --   97.33 -45.00 -30.00   50
 14  \w     22.00  48.00   0.50    0.17    --   97.33 -45.00  60.00   52
 15  \w     23.00  48.00   0.50    0.17    --   97.33 -45.00   0.00   50
 16  \w     35.00  68.00   0.50    0.17    --   97.33 -61.00-120.00   66
 17  \w     29.00  71.00   0.50    0.17    --   97.33 -61.00-180.00   84
 18  \w     24.00  50.00   0.50    0.17    --   97.33 -45.00-150.00   52
 19  \w     75.00 127.00   0.50    0.17    --   97.33 178.00 150.00  104
 20  \w    127.00 152.00   0.50    0.17    --   97.33  35.00  19.00   50
 21  \w     38.00  64.00   0.50    0.10    --   62.00  76.00 -55.31   52
 22  \w     31.00  64.00   0.50    0.10    --   58.00  77.00 -77.65   66
 23  \w     38.00  73.00   0.50    0.10    --   62.00  76.00-136.25   70
 24  \w    113.00 138.00   0.50    0.10    --   62.00  76.00-136.25   50
 25  \w     95.00 122.00   0.50    0.10    --   62.00  76.00 -55.31   54
 26  \w     33.00  78.00   0.50    0.10    --   58.00  77.00   7.69   90
 27  \w     35.00  61.00   0.50    0.10    --   54.00  75.00 -15.17   52
 28  \w     35.00  67.00   0.50    0.10    --   62.00  77.00  34.03   64
 29  \w     84.00 155.00   0.50    0.17    --   97.33  61.00-180.00  142
 30  \w     84.00 110.00   0.50    0.17    --   97.33  35.00  19.00   52
 31  \w     32.00  68.00   0.50    0.10    --   58.00  75.00  72.73   72
 32  \w     41.00  68.00   0.50    0.10    --   66.00  76.00 161.94   54
 33  \w     34.00  65.00   0.50    0.10    --   58.00  77.00 137.61   62
 34  \w     14.00  39.00   0.50    0.10    --   46.00  89.00 112.32   50
 35  \w    -64.00 -36.00   0.50    0.10    --   14.00 166.00 112.80   56
 36  \w     17.00  42.00   0.50    0.10    --   50.00  90.00 155.50   50
 37  \w     17.00  43.00   0.50    0.10    --   50.00  90.00  81.29   52
 38  \w     13.00  38.00   0.50    0.10    --   46.00  90.00  -1.61   50
 39  \w     16.00  41.00   0.50    0.10    --   50.00  92.00-111.14   50
 40  \w    -11.00  26.00   0.50    0.10    --   22.00  97.00-116.84   74
 41  \w     27.00  54.00   0.50    0.10    --   47.23  77.00-150.00   54
 42  \w     93.00 122.00   0.50    0.10    --   47.23  77.00-150.00   58
 43  \w     30.00  64.00   0.50    0.10    --   47.23  35.00  19.00   68
 44  \w     69.00 126.00   0.50    0.10    --   47.23  35.00  19.00  114
 45  \w    -40.00 -10.00   0.50    0.17    --  -90.25  35.00  19.00   60
 46  \w   -105.00 -77.00   0.50    0.17    --  -90.25  77.00 -60.00   56
 47  \w    -85.00 -26.00   0.50    0.17    --  -90.25  77.00   0.00  118
 48  \w    -20.00  29.00   0.50    0.10    --  -47.23  35.00  19.00   98
 49  \w    -45.00 -15.00   0.50    0.17    --  -90.25  77.00 -60.00   60
 50  \w    -71.00 -17.00   0.50    0.17    --  -90.25  61.00-150.00  108
 51  \w   -114.00 -88.00   0.50    0.17    --  -90.25 -35.00-137.00   52
 52  \w    -73.00 -39.00   0.50    0.10    --  -66.00 -77.00-163.52   68
 53  \w    -72.00 -47.00   0.50    0.17    --  -74.00 -77.00  44.05   50
 54  \w    -78.00 -52.00   0.50    0.17    --  -78.00 -77.00  83.97   52
 55  \w    -70.00 -36.00   0.50    0.10    --  -62.00 -77.00 142.35   68
 56  \w    -83.00 -51.00   0.50    0.17    --  -78.00 -77.00 168.71   64
 57  \w   -161.00 -63.00   0.50    0.17    --  -90.25 -77.00  30.00  196
 58  \w   -164.00-138.00   0.50    0.17    --  -90.25 -77.00  47.78   52
 59  \w    -93.00 -68.00   0.50    0.17    --  -90.25 -77.00 120.00   50
 60  \w    -93.00 -64.00   0.50    0.17    --  -90.25 -77.00   0.00   58
 61  \w   -165.00 -67.00   0.50    0.17    --  -90.25 -77.00 -34.57  196
 62  \w   -166.00 -63.00   0.50    0.17    --  -90.25 -77.00 -90.00  206
 63  \w    -88.00 -63.00   0.50    0.17    --  -90.25 -77.00-150.00   50
 64  \w    -96.00 -63.00   0.50    0.17    --  -90.25 -77.00-180.00   66
 65  \w   -140.00-111.00   0.50    0.17    --  -90.25 -77.00-180.00   58
 66  \w   -119.00 -63.00   0.50    0.17    --  -90.25 -77.00-120.00  112
 67  \w   -146.00-110.00   0.50    0.17    --  -90.25 -77.00   0.00   72
 68  \w   -152.00 -64.00   0.50    0.17    --  -90.25 -76.00 -75.54  176
 69  \w   -115.00 -64.00   0.50    0.17    --  -90.25 -77.00  60.00  102
 70  \w   -152.00 -66.00   0.50    0.17    --  -90.25 -76.00 140.40  172
 71  \w   -148.00-122.00   0.50    0.17    --  -90.25 -77.00 120.00   52
 72  \w    -96.00 -60.00   0.50    0.17    --  -86.00 -75.00 140.26   72
 73  \w   -125.00 -63.00   0.50    0.17    --  -90.25 -77.00  47.78  124
 74  \w   -126.00-100.00   0.50    0.17    --  -90.25 -75.00 -30.88   52
 75  \w   -132.00 -65.00   0.50    0.17    --  -90.25 -75.00 -54.68  134
 76  \w    -70.00 -44.00   0.50    0.10    --  -70.00 -74.00-102.85   52
 77  \w    -89.00 -64.00   0.50    0.17    --  -90.25 -75.00 -30.88   50
 78  \w    -89.00 -64.00   0.50    0.17    --  -90.25 -74.00 -16.68   50
 79  \w    -71.00 -45.00   0.50    0.10    --  -70.00 -73.00  90.05   52
 80  \w    -66.00 -41.00   0.50    0.10    --  -66.00 -72.00  49.47   50
 81  \w   -163.00 -64.00   0.50    0.17    --  -90.25 -74.00 126.09  198
 82  \w   -163.00-110.00   0.50    0.17    --  -90.25 -73.00  92.69  106
 83  \w   -103.00 -66.00   0.50    0.17    --  -90.25 -73.00  92.69   74
 84  \w    -85.00 -58.00   0.50    0.17    --  -82.00 -70.00 136.09   54
 85  \w    -86.00 -58.00   0.50    0.17    --  -82.00 -69.00 147.63   56
 86  \w   -148.00 -69.00   0.50    0.17    --  -90.25 -74.00  78.45  158
 87  \w    -85.00 -59.00   0.50    0.17    --  -82.00 -70.00  -0.38   52
 88  \w    -74.00 -49.00   0.50    0.17    --  -74.00 -72.00 -30.82   50
 89  \w    -82.00 -54.00   0.50    0.17    --  -78.00 -69.00 -52.62   56
 90  \w    -78.00 -49.00   0.50    0.10    --  -70.00 -66.00-137.16   58
 91  \w    -91.00 -54.00   0.50    0.17    --  -78.00 -69.00-146.60   74
 92  \w   -101.00 -67.00   0.50    0.17    --  -90.25 -68.00-173.00   68
 93  \w   -164.00-108.00   0.50    0.17    --  -90.25 -68.00-173.00  112
 94  \w   -139.00-113.00   0.50    0.17    --  -78.00 -65.00 -84.09   52
 95  \w    -89.00 -56.00   0.50    0.17    --  -78.00 -64.00-173.10   66
 96  \w    -75.00 -28.00   0.50    0.10    --  -47.23 -35.00-137.00   94
 97  \w    -81.00 -56.00   0.50    0.17    --  -78.00 -65.00 -84.09   50
 98  \w   -124.00 -87.00   0.50    0.10    --  -47.23 -35.00-137.00   74
 99  \w   -169.00-123.00   0.50    0.17    --  -90.25 -35.00-137.00   92
100  \w   -163.00 -70.00   0.50    0.17    --  -90.25 -65.00   2.50  186
101  \w   -158.00 -73.00   0.50    0.17    --  -90.25 -65.00 152.87  170
;
_diffrn_measurement_device 'four-circle diffractometer'
_diffrn_measurement_device_type 'XtaLAB Synergy, Dualflex, Pilatus 200K'
_diffrn_measurement_method '\w scans'
_diffrn_orient_matrix_type 'CrysAlisPro convention (1999,Acta A55,543-557)'
_diffrn_orient_matrix_UB_11 -0.1538512000
_diffrn_orient_matrix_UB_12 0.0376231000
_diffrn_orient_matrix_UB_13 0.0296771000
_diffrn_orient_matrix_UB_21 0.0205406000
_diffrn_orient_matrix_UB_22 0.1467472000
_diffrn_orient_matrix_UB_23 -0.0505306000
_diffrn_orient_matrix_UB_31 -0.0419167000
_diffrn_orient_matrix_UB_32 0.0074662000
_diffrn_orient_matrix_UB_33 -0.1168009000
_diffrn_radiation_monochromator mirror
_diffrn_radiation_probe x-ray
_diffrn_radiation_type 'Cu K\a'
_diffrn_radiation_wavelength 1.54184
_diffrn_reflns_av_R_equivalents 0.0509
_diffrn_reflns_av_unetI/netI 0.0258
_diffrn_reflns_limit_h_max 11
_diffrn_reflns_limit_h_min -11
_diffrn_reflns_limit_k_max 13
_diffrn_reflns_limit_k_min -13
_diffrn_reflns_limit_l_max 14
_diffrn_reflns_limit_l_min -15
_diffrn_reflns_number 35228
_diffrn_reflns_theta_full 72.3617
_diffrn_reflns_theta_max 72.36
_diffrn_reflns_theta_min 3.75
_diffrn_source 'micro-focus sealed X-ray tube'
_diffrn_source_type 'PhotonJet (Cu) X-ray Source'
_exptl_absorpt_coefficient_mu 13.122
_exptl_absorpt_correction_T_max 1.00000
_exptl_absorpt_correction_T_min 0.71690
_exptl_absorpt_correction_type multi-scan
_exptl_absorpt_process_details
;
CrysAlisPro 1.171.43.98a (Rigaku Oxford Diffraction, 2023)
Empirical absorption correction using spherical harmonics,
implemented in SCALE3 ABSPACK scaling algorithm.
;
_exptl_crystal_colour yellow
_exptl_crystal_colour_primary yellow
_exptl_crystal_density_diffrn 1.8135
_exptl_crystal_description irregular
_exptl_crystal_F_000 658.7545
_exptl_crystal_recrystallization_method DCM/Ether
_exptl_crystal_size_max 0.05
_exptl_crystal_size_mid 0.05
_exptl_crystal_size_min 0.04
_refine_diff_density_max 0.5831
_refine_diff_density_min -1.0497
_refine_diff_density_rms 0.1075
_refine_ls_d_res_high 0.8090
_refine_ls_d_res_low 11.7891
_refine_ls_goodness_of_fit_ref 1.0494
_refine_ls_hydrogen_treatment constr
_refine_ls_matrix_type full
_refine_ls_number_constraints 46
_refine_ls_number_parameters 300
_refine_ls_number_reflns 4735
_refine_ls_number_restraints 0
_refine_ls_restrained_S_all 1.0494
_refine_ls_R_factor_all 0.0188
_refine_ls_R_factor_gt 0.0178
_refine_ls_shift/su_max 0.0000
_refine_ls_shift/su_mean 0.0000
_refine_ls_structure_factor_coef Fsqd
_refine_ls_weighting_details 'w=1/[\s^2^(Fo^2^)+(0.0194P)^2^+1.2118P] where P=(Fo^2^+2Fc^2^)/3'
_refine_ls_weighting_scheme calc
_refine_ls_wR_factor_gt 0.0429
_refine_ls_wR_factor_ref 0.0432
_reflns_Friedel_coverage 0.0
_reflns_limit_h_max 11
_reflns_limit_h_min -11
_reflns_limit_k_max 13
_reflns_limit_k_min -12
_reflns_limit_l_max 15
_reflns_limit_l_min 0
_reflns_number_gt 4546
_reflns_number_total 4735
_reflns_threshold_expression I>=2u(I)
_cod_data_source_file d4dt03390f2.cif
_cod_data_source_block MCR106_auto
_cod_depositor_comments 'Adding full bibliography for 7718104--7718109.cif.'
_cod_database_code 7718104
_chemical_oxdiff_formula C30H30N3O2PPtS
_diffrn_oxdiff_digest_frames
;
01a645f827a6df2326e74fb2d832d4d6c6001353815
;
_reflns_odcompleteness_completeness 100.00
_reflns_odcompleteness_iscentric 1
_reflns_odcompleteness_theta 66.97
_olex2_refinement_description
;
1. Fixed Uiso
 At 1.2 times of:
  All C(H) groups, All C(H,H) groups, All N(H) groups
 At 1.5 times of:
  All C(H,H,H) groups
2.a Secondary CH2 refined with riding coordinates:
 C3(H3a,H3b), C6(H6a,H6b)
2.b Aromatic/amide H refined with riding coordinates:
 C25(H25), C26(H26), C22(H22), C23(H23), C24(H24), C36(H36), C33(H33),
 C32(H32), C35(H35), C34(H34), N2(H2), C15(H15), C16(H16), C13(H13), C12(H12),
 C14(H14)
2.c Idealised Me refined as rotating group:
 C4(H4a,H4b,H4c), C7(H7a,H7b,H7c)
;
_olex2_submission_special_instructions 'No special instructions were received'
_oxdiff_exptl_absorpt_empirical_details
;
Empirical correction (ABSPACK) includes:
- Absorption correction using spherical harmonics
- Frame scaling
;
_oxdiff_exptl_absorpt_empirical_full_max 1.804
_oxdiff_exptl_absorpt_empirical_full_min 0.689

loop_
_space_group_symop_id
_space_group_symop_operation_xyz
1 x,y,z
2 -x,-y,-z

loop_
_atom_site_label
_atom_site_type_symbol
_atom_site_fract_x
_atom_site_fract_y
_atom_site_fract_z
_atom_site_U_iso_or_equiv
_atom_site_adp_type
_atom_site_occupancy
_atom_site_refinement_flags_posn
Pt1 Pt 0.118614(10) 0.227312(9) 0.153042(8) 0.01158(4) Uani 1.000000 .
S1 S -0.00127(6) 0.38513(6) 0.21511(5) 0.01344(12) Uani 1.000000 .
Cl1 Cl 0.19204(7) 0.05906(6) 0.08397(6) 0.02150(14) Uani 1.000000 .
P1 P 0.27982(6) 0.13983(6) 0.28431(5) 0.01177(13) Uani 1.000000 .
C21 C 0.2681(3) 0.2200(2) 0.3879(2) 0.0128(5) Uani 1.000000 .
C25 C 0.2618(3) 0.4192(3) 0.4269(2) 0.0201(6) Uani 1.000000 .
H25 H 0.2630(3) 0.5117(3) 0.4007(2) 0.0241(7) Uiso 1.000000 R
C26 C 0.2678(3) 0.3566(3) 0.3492(2) 0.0163(5) Uani 1.000000 .
H26 H 0.2718(3) 0.4064(3) 0.2702(2) 0.0195(6) Uiso 1.000000 R
C22 C 0.2619(3) 0.1484(3) 0.5042(2) 0.0151(5) Uani 1.000000 .
H22 H 0.2628(3) 0.0556(3) 0.5309(2) 0.0182(6) Uiso 1.000000 R
C23 C 0.2544(3) 0.2123(3) 0.5814(2) 0.0187(6) Uani 1.000000 .
H23 H 0.2495(3) 0.1632(3) 0.6605(2) 0.0225(7) Uiso 1.000000 R
C24 C 0.2542(3) 0.3476(3) 0.5426(2) 0.0201(6) Uani 1.000000 .
H24 H 0.2487(3) 0.3913(3) 0.5951(2) 0.0241(7) Uiso 1.000000 R
C31 C 0.2611(3) -0.0312(2) 0.3689(2) 0.0133(5) Uani 1.000000 .
C36 C 0.1275(3) -0.0641(3) 0.4079(2) 0.0167(5) Uani 1.000000 .
H36 H 0.0486(3) 0.0007(3) 0.3849(2) 0.0201(7) Uiso 1.000000 R
C33 C 0.3572(3) -0.2560(3) 0.4708(2) 0.0199(6) Uani 1.000000 .
H33 H 0.4355(3) -0.3220(3) 0.4912(2) 0.0238(7) Uiso 1.000000 R
C32 C 0.3754(3) -0.1283(3) 0.4003(2) 0.0169(5) Uani 1.000000 .
H32 H 0.4665(3) -0.1070(3) 0.3732(2) 0.0202(7) Uiso 1.000000 R
C1 C -0.1088(3) 0.4068(2) 0.1068(2) 0.0130(5) Uani 1.000000 .
C35 C 0.1097(3) -0.1913(3) 0.4801(2) 0.0189(6) Uani 1.000000 .
H35 H 0.0190(3) -0.2129(3) 0.5080(2) 0.0227(7) Uiso 1.000000 R
C34 C 0.2248(3) -0.2869(3) 0.5114(2) 0.0189(6) Uani 1.000000 .
H34 H 0.2126(3) -0.3739(3) 0.5609(2) 0.0227(7) Uiso 1.000000 R
O1 O -0.23233(19) 0.39393(18) -0.07801(16) 0.0179(4) Uani 1.000000 .
O2 O -0.2381(2) 0.56616(19) 0.22586(17) 0.0231(4) Uani 1.000000 .
N1 N -0.0535(2) 0.3317(2) 0.04715(18) 0.0133(4) Uani 1.000000 .
N2 N -0.2310(2) 0.4861(2) 0.08361(19) 0.0150(4) Uani 1.000000 .
H2 H -0.2755(2) 0.4896(2) 0.02476(19) 0.0180(5) Uiso 1.000000 R
C2 C -0.1181(3) 0.3306(2) -0.0467(2) 0.0138(5) Uani 1.000000 .
C3 C -0.0384(3) 0.2450(3) -0.1057(2) 0.0170(5) Uani 1.000000 .
H3a H 0.0619(3) 0.2546(3) -0.1089(2) 0.0204(7) Uiso 1.000000 R
H3b H -0.0492(3) 0.1520(3) -0.0602(2) 0.0204(7) Uiso 1.000000 R
C5 C -0.2934(3) 0.5637(2) 0.1456(2) 0.0162(5) Uani 1.000000 .
C11 C 0.4640(3) 0.1371(2) 0.2381(2) 0.0140(5) Uani 1.000000 .
C6 C -0.4312(3) 0.6405(3) 0.1001(3) 0.0249(6) Uani 1.000000 .
H6a H -0.4186(3) 0.6921(3) 0.0182(3) 0.0299(8) Uiso 1.000000 R
H6b H -0.4987(3) 0.5782(3) 0.1081(3) 0.0299(8) Uiso 1.000000 R
C15 C 0.7011(3) 0.1640(3) 0.2623(2) 0.0204(6) Uani 1.000000 .
H15 H 0.7650(3) 0.1939(3) 0.2970(2) 0.0245(7) Uiso 1.000000 R
C16 C 0.5588(3) 0.1797(3) 0.2894(2) 0.0165(5) Uani 1.000000 .
H16 H 0.5262(3) 0.2197(3) 0.3432(2) 0.0198(6) Uiso 1.000000 R
C4 C -0.0842(3) 0.2761(3) -0.2251(2) 0.0229(6) Uani 1.000000 .
H4a H -0.066(2) 0.3656(8) -0.2728(5) 0.0344(9) Uiso 1.000000 GR
H4b H -0.0316(15) 0.2132(13) -0.2563(7) 0.0344(9) Uiso 1.000000 GR
H4c H -0.1841(5) 0.270(2) -0.2234(3) 0.0344(9) Uiso 1.000000 GR
C13 C 0.6561(3) 0.0650(3) 0.1317(2) 0.0205(6) Uani 1.000000 .
H13 H 0.6892(3) 0.0266(3) 0.0770(2) 0.0246(7) Uiso 1.000000 R
C12 C 0.5143(3) 0.0808(3) 0.1579(2) 0.0188(6) Uani 1.000000 .
H12 H 0.4508(3) 0.0532(3) 0.1210(2) 0.0225(7) Uiso 1.000000 R
C14 C 0.7495(3) 0.1050(3) 0.1850(2) 0.0205(6) Uani 1.000000 .
H14 H 0.8468(3) 0.0918(3) 0.1684(2) 0.0246(7) Uiso 1.000000 R
C7 C -0.4907(3) 0.7330(3) 0.1605(3) 0.0341(8) Uani 1.000000 .
H7a H -0.5798(13) 0.7807(18) 0.1276(14) 0.0512(12) Uiso 1.000000 GR
H7b H -0.506(2) 0.6823(4) 0.2412(5) 0.0512(12) Uiso 1.000000 GR
H7c H -0.4252(12) 0.7960(16) 0.1517(18) 0.0512(12) Uiso 1.000000 GR

loop_
_atom_site_aniso_label
_atom_site_aniso_U_11
_atom_site_aniso_U_22
_atom_site_aniso_U_33
_atom_site_aniso_U_12
_atom_site_aniso_U_13
_atom_site_aniso_U_23
Pt1 0.01343(6) 0.01306(6) 0.00913(7) -0.00146(4) -0.00126(4) -0.00490(4)
S1 0.0149(3) 0.0147(3) 0.0117(3) -0.0000(2) -0.0020(2) -0.0064(2)
Cl1 0.0251(3) 0.0225(3) 0.0226(4) 0.0052(3) -0.0071(3) -0.0165(3)
P1 0.0129(3) 0.0132(3) 0.0102(3) -0.0010(2) -0.0008(2) -0.0056(2)
C21 0.0105(12) 0.0154(12) 0.0137(14) 0.0006(9) -0.0007(10) -0.0073(10)
C25 0.0247(14) 0.0147(13) 0.0216(16) 0.0025(11) -0.0067(12) -0.0080(12)
C26 0.0182(13) 0.0177(13) 0.0117(14) 0.0002(10) -0.0037(10) -0.0042(11)
C22 0.0143(12) 0.0163(12) 0.0141(14) -0.0004(10) -0.0008(10) -0.0053(11)
C23 0.0189(13) 0.0273(14) 0.0106(14) 0.0010(11) -0.0024(10) -0.0087(11)
C24 0.0218(14) 0.0238(14) 0.0194(15) 0.0033(11) -0.0053(11) -0.0146(12)
C31 0.0179(13) 0.0145(12) 0.0093(13) -0.0024(10) -0.0005(10) -0.0064(10)
C36 0.0156(13) 0.0199(13) 0.0157(14) -0.0005(10) -0.0020(10) -0.0080(11)
C33 0.0227(14) 0.0174(13) 0.0179(15) 0.0039(11) -0.0034(11) -0.0064(11)
C32 0.0151(13) 0.0172(13) 0.0181(14) -0.0017(10) 0.0011(11) -0.0066(11)
C1 0.0165(13) 0.0128(12) 0.0090(13) -0.0058(10) 0.0007(10) -0.0019(10)
C35 0.0195(13) 0.0237(14) 0.0153(14) -0.0076(11) 0.0028(11) -0.0080(11)
C34 0.0299(15) 0.0157(13) 0.0129(14) -0.0062(11) -0.0007(11) -0.0060(11)
O1 0.0166(9) 0.0225(9) 0.0157(10) -0.0025(7) -0.0041(7) -0.0074(8)
O2 0.0223(10) 0.0288(11) 0.0210(11) 0.0034(8) -0.0046(8) -0.0141(9)
N1 0.0143(10) 0.0148(10) 0.0113(11) -0.0029(8) -0.0009(8) -0.0048(9)
N2 0.0138(11) 0.0205(11) 0.0117(11) 0.0002(8) -0.0034(9) -0.0071(9)
C2 0.0162(13) 0.0150(12) 0.0094(13) -0.0059(10) -0.0013(10) -0.0017(10)
C3 0.0204(14) 0.0197(13) 0.0128(14) -0.0026(10) -0.0044(11) -0.0073(11)
C5 0.0172(13) 0.0156(12) 0.0142(14) -0.0033(10) 0.0021(11) -0.0037(11)
C11 0.0145(12) 0.0137(12) 0.0112(13) -0.0019(9) 0.0009(10) -0.0019(10)
C6 0.0211(14) 0.0297(16) 0.0242(17) 0.0044(12) -0.0051(12) -0.0121(13)
C15 0.0172(13) 0.0207(13) 0.0221(16) -0.0067(11) 0.0006(11) -0.0049(12)
C16 0.0166(13) 0.0179(13) 0.0141(14) -0.0030(10) 0.0012(10) -0.0049(11)
C4 0.0256(15) 0.0303(15) 0.0150(15) -0.0003(12) -0.0040(12) -0.0113(12)
C13 0.0228(14) 0.0213(14) 0.0169(15) -0.0009(11) 0.0047(11) -0.0080(12)
C12 0.0200(14) 0.0207(13) 0.0180(15) -0.0035(11) 0.0014(11) -0.0099(12)
C14 0.0161(13) 0.0194(13) 0.0199(15) -0.0029(10) 0.0041(11) -0.0008(11)
C7 0.0263(16) 0.0347(18) 0.044(2) 0.0113(13) -0.0054(15) -0.0217(16)

loop_
_atom_type_symbol
_atom_type_scat_dispersion_real
_atom_type_scat_dispersion_imag
_atom_type_scat_Cromer_Mann_a1
_atom_type_scat_Cromer_Mann_a2
_atom_type_scat_Cromer_Mann_a3
_atom_type_scat_Cromer_Mann_a4
_atom_type_scat_Cromer_Mann_b1
_atom_type_scat_Cromer_Mann_b2
_atom_type_scat_Cromer_Mann_b3
_atom_type_scat_Cromer_Mann_b4
_atom_type_scat_Cromer_Mann_c
_atom_type_scat_source
_atom_type_scat_dispersion_source
C 0.01920 0.00962 2.31000 1.02000 1.58860 0.86500 20.84390 10.20750 0.56870 51.65120 0.215599998832 'International Tables Volume C Table 6.1.1.4 (pp. 500-502)' 'Henke, Gullikson and Davis, At. Data and Nucl. Data Tables, 1993, 54, 2'
Pt -4.33214 7.24634 27.00590 17.76390 15.71310 5.78370 1.51293 8.81174 0.42459 38.61030 11.6883001328 'International Tables Volume C Table 6.1.1.4 (pp. 500-502)' 'Henke, Gullikson and Davis, At. Data and Nucl. Data Tables, 1993, 54, 2'
Cl 0.36843 0.69943 11.46040 7.19640 6.25560 1.64550 0.01040 1.16620 18.51940 47.77840 -9.55739974976 'International Tables Volume C Table 6.1.1.4 (pp. 500-502)' 'Henke, Gullikson and Davis, At. Data and Nucl. Data Tables, 1993, 54, 2'
H 0.00000 0.00000 0.49300 0.32291 0.14019 0.04081 10.51090 26.12570 3.14236 57.79970 0.0030380000826 'International Tables Volume C Table 6.1.1.4 (pp. 500-502)' 'Henke, Gullikson and Davis, At. Data and Nucl. Data Tables, 1993, 54, 2'
O 0.05239 0.03377 3.04850 2.28680 1.54630 0.86700 13.27710 5.70110 0.32390 32.90890 0.250800013542 'International Tables Volume C Table 6.1.1.4 (pp. 500-502)' 'Henke, Gullikson and Davis, At. Data and Nucl. Data Tables, 1993, 54, 2'
N 0.03256 0.01839 12.21260 3.13220 2.01250 1.16630 0.00570 9.89330 28.99750 0.58260 -11.5290002823 'International Tables Volume C Table 6.1.1.4 (pp. 500-502)' 'Henke, Gullikson and Davis, At. Data and Nucl. Data Tables, 1993, 54, 2'
P 0.30360 0.43703 6.43450 4.17910 1.78000 1.49080 1.90670 27.15700 0.52600 68.16450 1.11489999294 'International Tables Volume C Table 6.1.1.4 (pp. 500-502)' 'Henke, Gullikson and Davis, At. Data and Nucl. Data Tables, 1993, 54, 2'
S 0.33537 0.55136 6.90530 5.20340 1.43790 1.58630 1.46790 22.21510 0.25360 56.17200 0.866900026798 'International Tables Volume C Table 6.1.1.4 (pp. 500-502)' 'Henke, Gullikson and Davis, At. Data and Nucl. Data Tables, 1993, 54, 2'

loop_
_geom_angle_atom_site_label_1
_geom_angle_atom_site_label_2
_geom_angle_atom_site_label_3
_geom_angle
_geom_angle_site_symmetry_1
_geom_angle_site_symmetry_3
_geom_angle_publ_flag
Cl1 Pt1 S1 167.50(2) . . ?
P1 Pt1 S1 99.93(2) . . ?
P1 Pt1 Cl1 89.33(2) . . ?
N1 Pt1 S1 69.20(6) . . ?
N1 Pt1 Cl1 101.20(6) . . ?
N1 Pt1 P1 169.02(6) . . ?
C1 S1 Pt1 82.52(9) . . ?
C21 P1 Pt1 113.50(8) . . ?
C31 P1 Pt1 111.50(9) . . ?
C31 P1 C21 104.29(12) . . ?
C11 P1 Pt1 118.52(9) . . ?
C11 P1 C21 103.25(12) . . ?
C11 P1 C31 104.40(11) . . ?
C26 C21 P1 118.9(2) . . ?
C22 C21 P1 121.65(19) . . ?
C22 C21 C26 119.5(2) . . ?
C24 C25 C26 120.6(2) . . ?
C25 C26 C21 119.7(3) . . ?
C23 C22 C21 120.3(2) . . ?
C24 C23 C22 120.0(3) . . ?
C23 C24 C25 119.9(3) . . ?
C36 C31 P1 118.39(19) . . ?
C32 C31 P1 122.30(19) . . ?
C32 C31 C36 119.2(2) . . ?
C35 C36 C31 120.2(2) . . ?
C34 C33 C32 119.9(3) . . ?
C33 C32 C31 120.5(2) . . ?
N1 C1 S1 109.94(19) . . ?
N2 C1 S1 126.1(2) . . ?
N2 C1 N1 123.9(2) . . ?
C34 C35 C36 119.9(2) . . ?
C35 C34 C33 120.2(2) . . ?
C1 N1 Pt1 97.91(16) . . ?
C2 N1 Pt1 139.37(17) . . ?
C2 N1 C1 122.4(2) . . ?
C5 N2 C1 125.5(2) . . ?
N1 C2 O1 122.5(2) . . ?
C3 C2 O1 122.4(2) . . ?
C3 C2 N1 115.0(2) . . ?
C4 C3 C2 114.2(2) . . ?
N2 C5 O2 121.3(2) . . ?
C6 C5 O2 125.5(2) . . ?
C6 C5 N2 113.2(2) . . ?
C16 C11 P1 120.9(2) . . ?
C12 C11 P1 120.2(2) . . ?
C12 C11 C16 118.7(2) . . ?
C7 C6 C5 112.7(3) . . ?
C14 C15 C16 120.2(3) . . ?
C15 C16 C11 120.4(2) . . ?
C14 C13 C12 120.2(3) . . ?
C13 C12 C11 120.6(3) . . ?
C13 C14 C15 119.9(2) . . ?

loop_
_geom_bond_atom_site_label_1
_geom_bond_atom_site_label_2
_geom_bond_distance
_geom_bond_site_symmetry_2
_geom_bond_publ_flag
Pt1 S1 2.2906(6) . ?
Pt1 Cl1 2.3263(6) . ?
Pt1 P1 2.2273(7) . ?
Pt1 N1 2.142(2) . ?
S1 C1 1.722(3) . ?
P1 C21 1.823(3) . ?
P1 C31 1.819(3) . ?
P1 C11 1.830(3) . ?
C21 C26 1.400(4) . ?
C21 C22 1.393(4) . ?
C25 C26 1.390(4) . ?
C25 C24 1.388(4) . ?
C22 C23 1.394(4) . ?
C23 C24 1.386(4) . ?
C31 C36 1.396(4) . ?
C31 C32 1.393(4) . ?
C36 C35 1.390(4) . ?
C33 C32 1.389(4) . ?
C33 C34 1.384(4) . ?
C1 N1 1.344(3) . ?
C1 N2 1.347(3) . ?
C35 C34 1.389(4) . ?
O1 C2 1.230(3) . ?
O2 C5 1.203(3) . ?
N1 C2 1.398(3) . ?
N2 C5 1.406(3) . ?
C2 C3 1.501(4) . ?
C3 C4 1.515(4) . ?
C5 C6 1.507(4) . ?
C11 C16 1.396(4) . ?
C11 C12 1.396(4) . ?
C6 C7 1.512(4) . ?
C15 C16 1.395(4) . ?
C15 C14 1.381(4) . ?
C13 C12 1.387(4) . ?
C13 C14 1.385(4) . ?
